data_2019111
loop_
_publ_author_name
'Guzei, Ilia A.'
'Dolinar, Brian S.'
'Khumalo, Nozipho'
'Darkwa, James'

_publ_section_title
;
 Positional and compositional disorder in a ruthenium(II) piano-stool
 complex
;
_journal_coeditor_code WQ3041
_journal_issue 8
_journal_name_full 'Acta Crystallographica Section C'
_journal_page_first 847
_journal_page_last 850
_journal_paper_doi 10.1107/S0108270113017605
_journal_volume 69
_journal_year 2013
_chemical_formula_iupac '[Ru (C10 H14) (C9 H9 N3) (P O2 F2)] (P F6)0.86 (B F4)0.14 '
_chemical_formula_moiety 'C19 H23 F2 N3 O2 P Ru, 0.85(F6 P1), 0.15(B1 F4)'
_chemical_formula_sum 'C19 H23 B0.15 F7.71 N3 O2 P1.85 Ru'
_chemical_formula_weight 631.92
_chemical_name_systematic
;(\h^6^-<i>p</i>-Cymene)(difluorophosphinato-\k<i>O</i>){2-[(<i>1</i>H-pyrazol-1-yl-\k<i>N</i>^2^)methyl]pyridine-\k<i>N</i>}ruthenium(II) hexafluorophosphate
tetrafluoroborate (1/0.86/0.14)
;
_space_group_crystal_system monoclinic
_space_group_IT_number 14
_space_group_name_Hall '-P 2yn'
_space_group_name_H-M_alt 'P 1 21/n 1'
_symmetry_space_group_name_Hall '-P 2yn'
_symmetry_space_group_name_H-M 'P 1 21/n 1'
_atom_sites_solution_hydrogens geom
_cell_angle_alpha 90
_cell_angle_beta 106.316(5)
_cell_angle_gamma 90
_cell_formula_units_Z 4
_cell_length_a 15.6531(17)
_cell_length_b 8.7619(9)
_cell_length_c 17.4895(18)
_cell_measurement_reflns_used 9902
_cell_measurement_temperature 100.0
_cell_measurement_theta_max 71.702
_cell_measurement_theta_min 4.468
_cell_volume 2302.1(4)
_computing_cell_refinement 'SAINT-Plus (Bruker, 2013)'
_computing_data_collection 'APEX2 (Bruker, 2013)'
_computing_data_reduction 'SAINT-Plus (Bruker, 2013)'
_computing_molecular_graphics 'OLEX2 (Dolomanov et al., 2009)'
_computing_publication_material 'OLEX2 (Dolomanov et al., 2009)'
_computing_structure_refinement 'SHELXTL (Sheldrick, 2013)'
_computing_structure_solution 'SHELXTL (Sheldrick, 2013)'
_diffrn_ambient_temperature 100.0
_diffrn_detector_area_resol_mean 7.9
_diffrn_measured_fraction_theta_full 0.997
_diffrn_measured_fraction_theta_max 0.985
_diffrn_measurement_device 'three-circle diffractometer'
_diffrn_measurement_device_type 'Bruker SMART APEXII area-detector'
_diffrn_measurement_method '0.60\% \w and 0.6\% \f scans'
_diffrn_radiation_monochromator 'equatorially mounted graphite'
_diffrn_radiation_type 'Cu K\a'
_diffrn_radiation_wavelength 1.54178
_diffrn_reflns_av_R_equivalents 0.0391
_diffrn_reflns_limit_h_max 18
_diffrn_reflns_limit_h_min -19
_diffrn_reflns_limit_k_max 10
_diffrn_reflns_limit_k_min -10
_diffrn_reflns_limit_l_max 21
_diffrn_reflns_limit_l_min -19
_diffrn_reflns_number 32407
_diffrn_reflns_theta_full 67.000
_diffrn_reflns_theta_max 72.253
_diffrn_reflns_theta_min 3.352
_exptl_absorpt_coefficient_mu 7.539
_exptl_absorpt_correction_T_max 0.7349
_exptl_absorpt_correction_T_min 0.4292
_exptl_absorpt_correction_type analytical
_exptl_absorpt_process_details '(SADABS; Bruker, 2012)'
_exptl_crystal_colour orange
_exptl_crystal_density_diffrn 1.823
_exptl_crystal_density_method 'not measured'
_exptl_crystal_description slab
_exptl_crystal_F_000 1264
_exptl_crystal_size_max 0.157
_exptl_crystal_size_mid 0.098
_exptl_crystal_size_min 0.062
_refine_diff_density_max 0.473
_refine_diff_density_min -0.329
_refine_ls_extinction_method none
_refine_ls_goodness_of_fit_ref 1.023
_refine_ls_hydrogen_treatment constr
_refine_ls_matrix_type full
_refine_ls_number_parameters 327
_refine_ls_number_reflns 4479
_refine_ls_number_restraints 0
_refine_ls_restrained_S_all 1.023
_refine_ls_R_factor_all 0.0279
_refine_ls_R_factor_gt 0.0236
_refine_ls_shift/su_max 0.002
_refine_ls_shift/su_mean 0.000
_refine_ls_structure_factor_coef Fsqd
_refine_ls_weighting_details 'w=1/[\s^2^(Fo^2^)+(0.0261P)^2^+2.5316P] where P=(Fo^2^+2Fc^2^)/3'
_refine_ls_weighting_scheme calc
_refine_ls_wR_factor_gt 0.0548
_refine_ls_wR_factor_ref 0.0566
_reflns_number_gt 4065
_reflns_number_total 4479
_reflns_threshold_expression I>2\s(I)
_cod_data_source_file wq3041.cif
_cod_data_source_block I
_cod_database_code 2019111
_cod_database_fobs_code 2019111
_shelx_space_group_comment
;
The symmetry employed for this shelxl refinement is uniquely defined
by the following loop, which should always be used as a source of
symmetry information in preference to the above space-group names.
They are only intended as comments.
;
_shelx_estimated_absorpt_t_min 0.384
_shelx_estimated_absorpt_t_max 0.652
_shelxl_version_number 2.013

loop_
_space_group_symop_operation_xyz
'x, y, z'
'-x+1/2, y+1/2, -z+1/2'
'-x, -y, -z'
'x-1/2, -y-1/2, z-1/2'

loop_
_atom_site_type_symbol
_atom_site_label
_atom_site_fract_x
_atom_site_fract_y
_atom_site_fract_z
_atom_site_U_iso_or_equiv
_atom_site_adp_type
_atom_site_calc_flag
_atom_site_occupancy
_atom_site_disorder_assembly
_atom_site_disorder_group
Ru Ru1 0.55217(2) 0.90161(2) 0.27953(2) 0.01267(6) Uani d 1 . .
P P1 0.48184(4) 1.25979(7) 0.24813(4) 0.02103(13) Uani d 1 . .
F F1 0.40442(12) 1.22266(19) 0.17430(10) 0.0436(4) Uani d 1 . .
F F2A 0.44888(11) 1.38720(17) 0.28842(10) 0.0287(4) Uani d 0.5 A 1
O O2B 0.44888(11) 1.38720(17) 0.28842(10) 0.0287(4) Uani d 0.5 A 2
F F2B 0.55436(12) 1.31092(19) 0.21382(11) 0.0350(4) Uani d 0.5 A 2
O O2A 0.55436(12) 1.31092(19) 0.21382(11) 0.0350(4) Uani d 0.5 A 1
O O1 0.50252(11) 1.11911(17) 0.29711(10) 0.0185(3) Uani d 1 . .
N N1 0.57552(12) 0.8956(2) 0.40467(11) 0.0145(4) Uani d 1 . .
N N2 0.40768(13) 0.7363(2) 0.33223(11) 0.0193(4) Uani d 1 . .
N N3 0.42432(12) 0.8334(2) 0.27798(11) 0.0165(4) Uani d 1 . .
C C1 0.62923(15) 1.0027(3) 0.44785(14) 0.0192(5) Uani d 1 . .
H H1 0.6527 1.0788 0.4207 0.023 Uiso calc 1 . .
C C2 0.65186(16) 1.0071(3) 0.52975(15) 0.0247(5) Uani d 1 . .
H H2 0.6925 1.0814 0.5586 0.030 Uiso calc 1 . .
C C3 0.61440(16) 0.9018(3) 0.56913(15) 0.0254(5) Uani d 1 . .
H H3 0.6282 0.9031 0.6256 0.031 Uiso calc 1 . .
C C4 0.55660(16) 0.7943(3) 0.52536(14) 0.0217(5) Uani d 1 . .
H H4 0.5288 0.7226 0.5514 0.026 Uiso calc 1 . .
C C5 0.53934(14) 0.7917(3) 0.44333(13) 0.0167(4) Uani d 1 . .
C C6 0.48156(16) 0.6703(3) 0.39366(14) 0.0211(5) Uani d 1 . .
H H6A 0.5180 0.6064 0.3682 0.025 Uiso calc 1 . .
H H6B 0.4578 0.6036 0.4285 0.025 Uiso calc 1 . .
C C7 0.34528(15) 0.8783(3) 0.23143(14) 0.0217(5) Uani d 1 . .
H H7 0.3366 0.9468 0.1878 0.026 Uiso calc 1 . .
C C8 0.27713(17) 0.8096(3) 0.25642(16) 0.0296(6) Uani d 1 . .
H H8 0.2148 0.8222 0.2340 0.036 Uiso calc 1 . .
C C9 0.31937(16) 0.7198(3) 0.32029(15) 0.0266(5) Uani d 1 . .
H H9 0.2913 0.6573 0.3505 0.032 Uiso calc 1 . .
C C10 0.58083(16) 0.6985(3) 0.22017(14) 0.0215(5) Uani d 1 . .
H H10 0.5559 0.5994 0.2192 0.026 Uiso calc 1 . .
C C11 0.65646(16) 0.7385(3) 0.28218(14) 0.0224(5) Uani d 1 . .
H H11 0.6818 0.6654 0.3223 0.027 Uiso calc 1 . .
C C12 0.69611(15) 0.8863(3) 0.28628(14) 0.0230(5) Uani d 1 . .
C C13 0.65426(15) 0.9930(3) 0.22829(14) 0.0209(5) Uani d 1 . .
H H13 0.6773 1.0937 0.2309 0.025 Uiso calc 1 . .
C C14 0.57733(15) 0.9527(3) 0.16514(13) 0.0182(5) Uani d 1 . .
H H14 0.5502 1.0276 0.1267 0.022 Uiso calc 1 . .
C C15 0.54095(15) 0.8053(3) 0.15862(13) 0.0183(5) Uani d 1 . .
C C16 0.77689(16) 0.9271(4) 0.35332(16) 0.0344(7) Uani d 1 . .
H H16A 0.7768 1.0369 0.3638 0.052 Uiso calc 1 . .
H H16B 0.8308 0.9001 0.3384 0.052 Uiso calc 1 . .
H H16C 0.7756 0.8707 0.4014 0.052 Uiso calc 1 . .
C C17 0.46174(17) 0.7656(3) 0.08834(14) 0.0241(5) Uani d 1 . .
H H17 0.4201 0.8547 0.0778 0.029 Uiso calc 1 . .
C C18 0.4099(2) 0.6252(3) 0.10075(16) 0.0333(6) Uani d 1 . .
H H18A 0.4471 0.5342 0.1036 0.050 Uiso calc 1 . .
H H18B 0.3560 0.6152 0.0561 0.050 Uiso calc 1 . .
H H18C 0.3934 0.6360 0.1505 0.050 Uiso calc 1 . .
C C19 0.49747(19) 0.7442(3) 0.01539(15) 0.0315(6) Uani d 1 . .
H H19A 0.5307 0.8354 0.0084 0.047 Uiso calc 1 . .
H H19B 0.4475 0.7284 -0.0323 0.047 Uiso calc 1 . .
H H19C 0.5369 0.6551 0.0237 0.047 Uiso calc 1 . .
P P2 0.73404(5) 0.43580(8) 0.46735(4) 0.0192(2) Uani d 0.854(3) B 1
F F3 0.77516(16) 0.4669(3) 0.56018(11) 0.0372(6) Uani d 0.854(3) B 1
F F4 0.64455(13) 0.3736(3) 0.48429(13) 0.0471(6) Uani d 0.854(3) B 1
F F5 0.77414(14) 0.2683(2) 0.47753(16) 0.0464(6) Uani d 0.854(3) B 1
F F6 0.82175(13) 0.5013(2) 0.45011(12) 0.0390(5) Uani d 0.854(3) B 1
F F7 0.69530(15) 0.6044(2) 0.45747(13) 0.0444(6) Uani d 0.854(3) B 1
F F8 0.69105(15) 0.4060(3) 0.37410(12) 0.0475(6) Uani d 0.854(3) B 1
F F9 0.7598(11) 0.5712(15) 0.4432(10) 0.085(4) Uiso d 0.146(3) B 2
F F11 0.6396(9) 0.443(2) 0.4615(12) 0.085(4) Uiso d 0.146(3) B 2
F F12 0.7521(11) 0.3111(16) 0.4312(11) 0.085(4) Uiso d 0.146(3) B 2
F F10 0.7755(14) 0.422(2) 0.5539(8) 0.085(4) Uiso d 0.146(3) B 2
B B1 0.7317(8) 0.4369(13) 0.4725(7) 0.085(4) Uiso d 0.146(3) B 2

loop_
_atom_site_aniso_label
_atom_site_aniso_U_11
_atom_site_aniso_U_22
_atom_site_aniso_U_33
_atom_site_aniso_U_12
_atom_site_aniso_U_13
_atom_site_aniso_U_23
Ru1 0.01457(9) 0.01302(9) 0.01117(9) 0.00064(6) 0.00483(6) 0.00039(6)
P1 0.0220(3) 0.0138(3) 0.0249(3) 0.0008(2) 0.0029(2) 0.0009(2)
F1 0.0535(11) 0.0359(9) 0.0280(9) -0.0111(8) -0.0103(7) 0.0029(7)
F2A 0.0342(9) 0.0191(8) 0.0331(9) 0.0040(7) 0.0098(7) -0.0038(7)
O2B 0.0342(9) 0.0191(8) 0.0331(9) 0.0040(7) 0.0098(7) -0.0038(7)
F2B 0.0377(10) 0.0280(9) 0.0470(11) 0.0002(7) 0.0247(8) 0.0064(8)
O2A 0.0377(10) 0.0280(9) 0.0470(11) 0.0002(7) 0.0247(8) 0.0064(8)
O1 0.0242(8) 0.0138(7) 0.0210(9) 0.0011(6) 0.0119(7) -0.0001(6)
N1 0.0152(9) 0.0169(9) 0.0121(9) 0.0028(7) 0.0052(7) -0.0002(7)
N2 0.0231(10) 0.0198(10) 0.0155(10) -0.0075(8) 0.0062(8) 0.0002(8)
N3 0.0190(9) 0.0166(9) 0.0149(10) -0.0034(7) 0.0064(7) -0.0005(7)
C1 0.0162(11) 0.0225(11) 0.0189(12) 0.0006(9) 0.0052(9) -0.0034(9)
C2 0.0222(12) 0.0308(13) 0.0198(13) 0.0012(10) 0.0040(9) -0.0058(10)
C3 0.0260(12) 0.0333(14) 0.0166(12) 0.0080(11) 0.0053(9) -0.0019(10)
C4 0.0227(12) 0.0253(12) 0.0188(12) 0.0062(10) 0.0086(9) 0.0045(10)
C5 0.0174(11) 0.0178(11) 0.0156(11) 0.0041(9) 0.0057(9) 0.0015(9)
C6 0.0299(13) 0.0164(11) 0.0175(12) -0.0014(9) 0.0075(10) 0.0037(9)
C7 0.0198(11) 0.0245(12) 0.0190(12) -0.0031(9) 0.0026(9) -0.0019(9)
C8 0.0201(12) 0.0412(15) 0.0266(14) -0.0095(11) 0.0050(10) -0.0063(11)
C9 0.0254(13) 0.0336(14) 0.0228(13) -0.0149(11) 0.0099(10) -0.0063(11)
C10 0.0327(13) 0.0169(11) 0.0175(12) 0.0062(10) 0.0114(10) -0.0008(9)
C11 0.0247(12) 0.0274(12) 0.0169(12) 0.0150(10) 0.0089(9) 0.0036(9)
C12 0.0169(11) 0.0367(14) 0.0193(12) 0.0050(10) 0.0111(9) -0.0007(10)
C13 0.0206(11) 0.0267(12) 0.0204(12) -0.0029(9) 0.0141(9) -0.0016(9)
C14 0.0237(11) 0.0199(11) 0.0142(11) 0.0029(9) 0.0106(9) 0.0031(9)
C15 0.0239(12) 0.0206(11) 0.0124(11) 0.0047(9) 0.0084(9) -0.0018(9)
C16 0.0162(12) 0.0614(19) 0.0259(14) 0.0022(12) 0.0063(10) -0.0045(13)
C17 0.0285(13) 0.0256(12) 0.0167(12) 0.0037(10) 0.0037(10) -0.0015(9)
C18 0.0403(15) 0.0352(15) 0.0226(14) -0.0099(12) 0.0058(11) -0.0086(11)
C19 0.0399(15) 0.0375(15) 0.0161(13) -0.0036(12) 0.0059(11) -0.0042(11)
P2 0.0174(4) 0.0221(4) 0.0177(4) -0.0016(3) 0.0044(3) 0.0038(3)
F3 0.0456(11) 0.0441(13) 0.0164(10) -0.0177(10) -0.0004(8) 0.0066(8)
F4 0.0286(10) 0.0758(17) 0.0405(13) -0.0239(10) 0.0153(9) -0.0016(11)
F5 0.0417(12) 0.0219(10) 0.0706(16) -0.0021(8) 0.0077(11) 0.0020(10)
F6 0.0395(11) 0.0390(11) 0.0487(13) -0.0150(9) 0.0290(9) -0.0114(9)
F7 0.0558(13) 0.0350(11) 0.0429(12) 0.0200(10) 0.0151(10) 0.0073(9)
F8 0.0582(14) 0.0574(14) 0.0238(11) -0.0168(11) 0.0066(9) -0.0050(9)

loop_
_atom_type_symbol
_atom_type_description
_atom_type_scat_dispersion_real
_atom_type_scat_dispersion_imag
_atom_type_scat_source
C C 0.0181 0.0091 'International Tables Vol C Tables 4.2.6.8 and 6.1.1.4'
H H 0.0000 0.0000 'International Tables Vol C Tables 4.2.6.8 and 6.1.1.4'
B B 0.0090 0.0039 'International Tables Vol C Tables 4.2.6.8 and 6.1.1.4'
F F 0.0727 0.0534 'International Tables Vol C Tables 4.2.6.8 and 6.1.1.4'
N N 0.0311 0.0180 'International Tables Vol C Tables 4.2.6.8 and 6.1.1.4'
O O 0.0492 0.0322 'International Tables Vol C Tables 4.2.6.8 and 6.1.1.4'
P P 0.2955 0.4335 'International Tables Vol C Tables 4.2.6.8 and 6.1.1.4'
Ru Ru 0.0552 3.2960 'International Tables Vol C Tables 4.2.6.8 and 6.1.1.4'

loop_
_geom_angle_atom_site_label_1
_geom_angle_atom_site_label_2
_geom_angle_atom_site_label_3
_geom_angle
O1 Ru1 N1 80.54(6)
O1 Ru1 C10 160.62(8)
O1 Ru1 C11 154.19(8)
O1 Ru1 C12 117.04(8)
O1 Ru1 C13 94.04(8)
O1 Ru1 C14 96.69(7)
O1 Ru1 C15 122.92(7)
N1 Ru1 C10 118.41(8)
N1 Ru1 C11 92.95(8)
N1 Ru1 C12 93.76(8)
N1 Ru1 C13 119.88(8)
N1 Ru1 C14 157.89(8)
N1 Ru1 C15 155.93(8)
N3 Ru1 O1 82.48(7)
N3 Ru1 N1 83.82(7)
N3 Ru1 C10 94.91(8)
N3 Ru1 C11 121.88(9)
N3 Ru1 C12 159.75(9)
N3 Ru1 C13 155.30(8)
N3 Ru1 C14 117.75(8)
N3 Ru1 C15 93.41(8)
C10 Ru1 C12 68.52(9)
C10 Ru1 C13 80.29(9)
C10 Ru1 C14 67.44(9)
C10 Ru1 C15 37.84(8)
C11 Ru1 C10 37.91(9)
C11 Ru1 C12 38.00(10)
C11 Ru1 C13 67.48(9)
C11 Ru1 C14 79.99(9)
C11 Ru1 C15 68.21(9)
C12 Ru1 C15 80.62(9)
C13 Ru1 C12 36.91(9)
C13 Ru1 C15 67.91(9)
C14 Ru1 C12 67.79(9)
C14 Ru1 C13 38.11(9)
C14 Ru1 C15 36.93(8)
F2A P1 F1 105.08(10)
F2B P1 F1 103.58(11)
O1 P1 F1 107.56(10)
O1 P1 F2A 113.47(10)
O1 P1 F2B 114.44(10)
P1 O1 Ru1 134.00(10)
C1 N1 Ru1 117.61(15)
C1 N1 C5 118.34(19)
C5 N1 Ru1 124.06(15)
N3 N2 C6 119.81(18)
C9 N2 N3 110.5(2)
C9 N2 C6 129.6(2)
N2 N3 Ru1 123.04(14)
C7 N3 Ru1 130.26(16)
C7 N3 N2 106.55(18)
N1 C1 H1 118.6
N1 C1 C2 122.9(2)
C2 C1 H1 118.6
C1 C2 H2 120.6
C1 C2 C3 118.7(2)
C3 C2 H2 120.6
C2 C3 H3 120.5
C2 C3 C4 119.0(2)
C4 C3 H3 120.5
C3 C4 H4 120.2
C3 C4 C5 119.6(2)
C5 C4 H4 120.2
N1 C5 C4 121.4(2)
N1 C5 C6 117.16(19)
C4 C5 C6 121.4(2)
N2 C6 C5 111.60(18)
N2 C6 H6A 109.3
N2 C6 H6B 109.3
C5 C6 H6A 109.3
C5 C6 H6B 109.3
H6A C6 H6B 108.0
N3 C7 H7 125.0
N3 C7 C8 109.9(2)
C8 C7 H7 125.0
C7 C8 H8 127.3
C9 C8 C7 105.4(2)
C9 C8 H8 127.3
N2 C9 C8 107.6(2)
N2 C9 H9 126.2
C8 C9 H9 126.2
Ru1 C10 H10 128.3
C11 C10 Ru1 70.70(13)
C11 C10 H10 119.6
C11 C10 C15 120.8(2)
C15 C10 Ru1 73.66(13)
C15 C10 H10 119.6
Ru1 C11 H11 128.1
C10 C11 Ru1 71.39(13)
C10 C11 H11 119.2
C10 C11 C12 121.6(2)
C12 C11 Ru1 73.51(13)
C12 C11 H11 119.2
C11 C12 Ru1 68.49(13)
C11 C12 C16 120.8(2)
C13 C12 Ru1 70.17(13)
C13 C12 C11 117.4(2)
C13 C12 C16 121.7(2)
C16 C12 Ru1 130.00(16)
Ru1 C13 H13 129.1
C12 C13 Ru1 72.92(13)
C12 C13 H13 119.5
C12 C13 C14 121.1(2)
C14 C13 Ru1 70.93(12)
C14 C13 H13 119.5
Ru1 C14 H14 128.9
C13 C14 Ru1 70.96(12)
C13 C14 H14 119.2
C15 C14 Ru1 73.33(13)
C15 C14 C13 121.6(2)
C15 C14 H14 119.2
C10 C15 Ru1 68.51(12)
C10 C15 C17 122.9(2)
C14 C15 Ru1 69.73(12)
C14 C15 C10 117.3(2)
C14 C15 C17 119.7(2)
C17 C15 Ru1 132.83(16)
C12 C16 H16A 109.5
C12 C16 H16B 109.5
C12 C16 H16C 109.5
H16A C16 H16B 109.5
H16A C16 H16C 109.5
H16B C16 H16C 109.5
C15 C17 H17 108.2
C15 C17 C18 114.5(2)
C15 C17 C19 107.1(2)
C18 C17 H17 108.2
C18 C17 C19 110.6(2)
C19 C17 H17 108.2
C17 C18 H18A 109.5
C17 C18 H18B 109.5
C17 C18 H18C 109.5
H18A C18 H18B 109.5
H18A C18 H18C 109.5
H18B C18 H18C 109.5
C17 C19 H19A 109.5
C17 C19 H19B 109.5
C17 C19 H19C 109.5
H19A C19 H19B 109.5
H19A C19 H19C 109.5
H19B C19 H19C 109.5
F3 P2 F4 89.64(11)
F3 P2 F6 90.47(12)
F3 P2 F8 178.95(14)
F5 P2 F3 90.58(13)
F5 P2 F4 90.19(13)
F5 P2 F6 91.13(11)
F5 P2 F7 179.19(12)
F5 P2 F8 90.18(13)
F6 P2 F4 178.68(13)
F6 P2 F8 90.23(11)
F7 P2 F3 89.10(12)
F7 P2 F4 90.55(13)
F7 P2 F6 88.13(12)
F7 P2 F8 90.14(12)
F8 P2 F4 89.65(12)
F11 B1 F9 109.5
F11 B1 F12 109.5
F11 B1 F10 109.5
F12 B1 F9 109.4
F10 B1 F9 109.5
F10 B1 F12 109.6

loop_
_geom_bond_atom_site_label_1
_geom_bond_atom_site_label_2
_geom_bond_distance
Ru1 O1 2.1130(15)
Ru1 N1 2.1160(18)
Ru1 N3 2.0815(18)
Ru1 C10 2.169(2)
Ru1 C11 2.161(2)
Ru1 C12 2.227(2)
Ru1 C13 2.191(2)
Ru1 C14 2.191(2)
Ru1 C15 2.237(2)
P1 F1 1.5371(17)
P1 F2A 1.4877(16)
P1 F2B 1.4940(17)
P1 O1 1.4840(16)
N1 C1 1.342(3)
N1 C5 1.350(3)
N2 N3 1.353(3)
N2 C6 1.459(3)
N2 C9 1.347(3)
N3 C7 1.335(3)
C1 H1 0.9500
C1 C2 1.376(3)
C2 H2 0.9500
C2 C3 1.377(4)
C3 H3 0.9500
C3 C4 1.379(4)
C4 H4 0.9500
C4 C5 1.383(3)
C5 C6 1.504(3)
C6 H6A 0.9900
C6 H6B 0.9900
C7 H7 0.9500
C7 C8 1.398(3)
C8 H8 0.9500
C8 C9 1.374(4)
C9 H9 0.9500
C10 H10 0.9500
C10 C11 1.407(3)
C10 C15 1.430(3)
C11 H11 0.9500
C11 C12 1.430(4)
C12 C13 1.399(3)
C12 C16 1.506(3)
C13 H13 0.9500
C13 C14 1.431(3)
C14 H14 0.9500
C14 C15 1.403(3)
C15 C17 1.521(3)
C16 H16A 0.9800
C16 H16B 0.9800
C16 H16C 0.9800
C17 H17 1.0000
C17 C18 1.522(4)
C17 C19 1.542(3)
C18 H18A 0.9800
C18 H18B 0.9800
C18 H18C 0.9800
C19 H19A 0.9800
C19 H19B 0.9800
C19 H19C 0.9800
P2 F3 1.5930(19)
P2 F4 1.6064(19)
P2 F5 1.587(2)
P2 F6 1.5931(18)
P2 F7 1.5875(19)
P2 F8 1.601(2)
F9 B1 1.4030
F11 B1 1.4016
F12 B1 1.4027
F10 B1 1.4017

loop_
_geom_torsion_atom_site_label_1
_geom_torsion_atom_site_label_2
_geom_torsion_atom_site_label_3
_geom_torsion_atom_site_label_4
_geom_torsion
Ru1 N1 C1 C2 -177.60(18)
Ru1 N1 C5 C4 -179.49(16)
Ru1 N1 C5 C6 2.2(3)
Ru1 N3 C7 C8 -175.32(17)
Ru1 C10 C11 C12 -56.06(19)
Ru1 C10 C15 C14 51.48(18)
Ru1 C10 C15 C17 -128.0(2)
Ru1 C11 C12 C13 -52.02(18)
Ru1 C11 C12 C16 124.7(2)
Ru1 C12 C13 C14 -54.26(18)
Ru1 C13 C14 C15 -55.35(19)
Ru1 C14 C15 C10 -50.90(18)
Ru1 C14 C15 C17 128.6(2)
Ru1 C15 C17 C18 -71.8(3)
Ru1 C15 C17 C19 165.26(18)
F1 P1 O1 Ru1 65.24(16)
F2A P1 O1 Ru1 -178.98(12)
F2B P1 O1 Ru1 -49.24(17)
N1 C1 C2 C3 -3.3(4)
N1 C5 C6 N2 -57.3(3)
N2 N3 C7 C8 0.3(3)
N3 N2 C6 C5 58.2(3)
N3 N2 C9 C8 -0.3(3)
N3 C7 C8 C9 -0.4(3)
C1 N1 C5 C4 0.0(3)
C1 N1 C5 C6 -178.27(19)
C1 C2 C3 C4 0.9(4)
C2 C3 C4 C5 1.8(3)
C3 C4 C5 N1 -2.3(3)
C3 C4 C5 C6 175.9(2)
C4 C5 C6 N2 124.4(2)
C5 N1 C1 C2 2.8(3)
C6 N2 N3 Ru1 -2.3(3)
C6 N2 N3 C7 -178.3(2)
C6 N2 C9 C8 177.8(2)
C7 C8 C9 N2 0.4(3)
C9 N2 N3 Ru1 176.00(15)
C9 N2 N3 C7 0.0(3)
C9 N2 C6 C5 -119.8(3)
C10 C11 C12 Ru1 55.08(19)
C10 C11 C12 C13 3.1(3)
C10 C11 C12 C16 179.8(2)
C10 C15 C17 C18 18.5(3)
C10 C15 C17 C19 -104.5(3)
C11 C10 C15 Ru1 -54.82(19)
C11 C10 C15 C14 -3.3(3)
C11 C10 C15 C17 177.2(2)
C11 C12 C13 Ru1 51.22(18)
C11 C12 C13 C14 -3.0(3)
C12 C13 C14 Ru1 55.18(19)
C12 C13 C14 C15 -0.2(3)
C13 C14 C15 Ru1 54.27(18)
C13 C14 C15 C10 3.4(3)
C13 C14 C15 C17 -177.1(2)
C14 C15 C17 C18 -160.9(2)
C14 C15 C17 C19 76.1(3)
C15 C10 C11 Ru1 56.20(19)
C15 C10 C11 C12 0.1(3)
C16 C12 C13 Ru1 -125.5(2)
C16 C12 C13 C14 -179.7(2)
